data_2023513
loop_
_publ_author_name
'Guseinov, Firudin I.'
'H\"okelek, Tuncer'
'Afanaseva, Ksenia A.'
'Shuvalova, Elena V.'
'Glukhov, Lev M.'
'Samigullina, Aida I.'
'Belay, Alebel N.'

_publ_section_title
;
 Syntheses and structures of
 1-[2,2-dichloro-1-hydroxy-3-(4-methylphenyl)-3-oxopropyl]urea and
 1-[2,2-dichloro-3-(4-fluorophenyl)-1-hydroxy-3-oxopropyl]urea
;
_journal_coeditor_code HB8127
_journal_issue 6
_journal_name_full 'Acta Crystallographica Section E Crystallographic Communications'
_journal_paper_doi 10.1107/S2056989025004359
_journal_volume 81
_journal_year 2025
_chemical_formula_iupac 'C11 H12 Cl2 N2 O3'
_chemical_formula_moiety 'C11 H12 Cl2 N2 O3'
_chemical_formula_sum 'C11 H12 Cl2 N2 O3'
_chemical_formula_weight 291.13
_chemical_name_systematic
;
1-[2,2-Dichloro-3-(4-fluorophenyl)-1-hydroxy-3-oxopropyl]urea
;
_space_group_crystal_system monoclinic
_space_group_IT_number 14
_space_group_name_Hall '-P 2ybc'
_space_group_name_H-M_alt 'P 1 21/c 1'
_atom_sites_solution_hydrogens mixed
_atom_sites_solution_primary dual
_atom_sites_solution_secondary difmap
_audit_creation_method
;
Olex2 1.3
(compiled 2019.09.11 svn.r3662 for OlexSys, GUI svn.r5938)
;
_cell_angle_alpha 90
_cell_angle_beta 94.8294(9)
_cell_angle_gamma 90
_cell_formula_units_Z 4
_cell_length_a 12.62183(13)
_cell_length_b 8.77585(9)
_cell_length_c 11.59930(11)
_cell_measurement_reflns_used 11708
_cell_measurement_temperature 100.00(10)
_cell_measurement_theta_max 80.3330
_cell_measurement_theta_min 3.5200
_cell_volume 1280.26(2)
_computing_cell_refinement
;
CrysAlisPro 1.171.43.143a (Rigaku OD, 2024)
;
_computing_data_collection 'CrysAlisPro system (CCD 43.143a 64-bit (release 25-10-2024))'
_computing_data_reduction
;
CrysAlisPro 1.171.43.143a (Rigaku OD, 2024)
;
_computing_molecular_graphics
;
Olex2 1.3 (Dolomanov et al., 2009)
;
_computing_publication_material
;
Olex2 1.3 (Dolomanov et al., 2009)
;
_computing_structure_refinement
;
<i>SHELXL2018/3</i> (Sheldrick, 2015b)
;
_computing_structure_solution
;
<i>SHELXT2014/5</i> (Sheldrick, 2015a)
;
_diffrn_ambient_temperature 100.00(10)
_diffrn_detector 'Hybrid Pixel Array Detector'
_diffrn_detector_area_resol_mean 10.0000
_diffrn_measured_fraction_theta_full 1.000
_diffrn_measured_fraction_theta_max 0.998
_diffrn_measurement_device 'four-circle diffractometer'
_diffrn_measurement_device_type 'XtaLAB Synergy, Dualflex, HyPix'
_diffrn_measurement_method '\w scans'
_diffrn_radiation_monochromator mirror
_diffrn_radiation_probe x-ray
_diffrn_radiation_type 'Cu K\a'
_diffrn_radiation_wavelength 1.54184
_diffrn_reflns_av_R_equivalents 0.0500
_diffrn_reflns_av_unetI/netI 0.0297
_diffrn_reflns_limit_h_max 16
_diffrn_reflns_limit_h_min -13
_diffrn_reflns_limit_k_max 11
_diffrn_reflns_limit_k_min -11
_diffrn_reflns_limit_l_max 14
_diffrn_reflns_limit_l_min -14
_diffrn_reflns_number 17344
_diffrn_reflns_theta_full 67.684
_diffrn_reflns_theta_max 80.733
_diffrn_reflns_theta_min 3.514
_diffrn_source 'micro-focus sealed X-ray tube'
_exptl_absorpt_coefficient_mu 4.604
_exptl_absorpt_correction_T_max 1.000
_exptl_absorpt_correction_T_min 0.277
_exptl_absorpt_correction_type gaussian
_exptl_absorpt_process_details
;
(CrysAlisPro; Rigaku OD, 2024)
;
_exptl_crystal_colour colourless
_exptl_crystal_density_diffrn 1.510
_exptl_crystal_density_method 'not measured'
_exptl_crystal_description prism
_exptl_crystal_F_000 600
_exptl_crystal_size_max 0.45
_exptl_crystal_size_mid 0.35
_exptl_crystal_size_min 0.16
_refine_diff_density_max 0.509
_refine_diff_density_min -0.426
_refine_ls_extinction_method none
_refine_ls_goodness_of_fit_ref 1.055
_refine_ls_hydrogen_treatment mixed
_refine_ls_matrix_type full
_refine_ls_number_parameters 180
_refine_ls_number_reflns 2808
_refine_ls_number_restraints 0
_refine_ls_restrained_S_all 1.055
_refine_ls_R_factor_all 0.0374
_refine_ls_R_factor_gt 0.0368
_refine_ls_shift/su_max 0.001
_refine_ls_shift/su_mean 0.000
_refine_ls_structure_factor_coef Fsqd
_refine_ls_weighting_details 'w=1/[\s^2^(Fo^2^)+(0.0655P)^2^+0.6302P] where P=(Fo^2^+2Fc^2^)/3'
_refine_ls_weighting_scheme calc
_refine_ls_wR_factor_gt 0.1031
_refine_ls_wR_factor_ref 0.1038
_reflns_number_gt 2738
_reflns_number_total 2808
_reflns_threshold_expression 'I > 2\s(I)'
_cod_data_source_file hb8127.cif
_cod_data_source_block II
_cod_database_code 2023513
_shelx_space_group_comment
;
The symmetry employed for this shelxl refinement is uniquely defined
by the following loop, which should always be used as a source of
symmetry information in preference to the above space-group names.
They are only intended as comments.
;
_shelx_estimated_absorpt_t_min 0.231
_shelx_estimated_absorpt_t_max 0.526

loop_
_space_group_symop_operation_xyz
'x, y, z'
'-x, y+1/2, -z+1/2'
'-x, -y, -z'
'x, -y-1/2, z-1/2'

loop_
_atom_site_type_symbol
_atom_site_label
_atom_site_fract_x
_atom_site_fract_y
_atom_site_fract_z
_atom_site_U_iso_or_equiv
_atom_site_adp_type
_atom_site_calc_flag
_atom_site_occupancy
_atom_site_disorder_assembly
_atom_site_disorder_group
Cl Cl1 0.22629(3) 0.88241(4) 0.40687(3) 0.02066(13) Uani d 1 . .
Cl Cl2 0.24819(3) 0.70279(5) 0.61915(3) 0.02309(13) Uani d 1 . .
O O2 0.02392(10) 0.37516(13) 0.31405(10) 0.0221(3) Uani d 1 . .
O O4 0.03286(9) 0.72384(13) 0.48926(10) 0.0192(2) Uani d 1 . .
O O6 0.27591(10) 0.45882(14) 0.39418(11) 0.0259(3) Uani d 1 . .
N N1 0.03826(12) 0.49974(17) 0.14562(12) 0.0212(3) Uani d 1 . .
N N3 0.08327(11) 0.62287(15) 0.31617(12) 0.0180(3) Uani d 1 . .
C C2 0.04683(12) 0.49344(18) 0.26185(13) 0.0181(3) Uani d 1 . .
C C4 0.10682(12) 0.63031(17) 0.43899(13) 0.0176(3) Uani d 1 . .
H H4A 0.103457 0.525355 0.472057 0.021 Uiso calc 1 . .
C C5 0.22071(13) 0.69474(17) 0.46569(13) 0.0185(3) Uani d 1 . .
C C6 0.30485(13) 0.58690(19) 0.41747(13) 0.0204(3) Uani d 1 . .
C C7 0.41441(13) 0.6404(2) 0.40165(14) 0.0225(3) Uani d 1 . .
C C8 0.46819(15) 0.5634(2) 0.31877(16) 0.0279(4) Uani d 1 . .
H H8 0.433483 0.484415 0.274165 0.033 Uiso calc 1 . .
C C9 0.57245(15) 0.6024(2) 0.30150(17) 0.0321(4) Uani d 1 . .
H H9 0.607516 0.551826 0.243057 0.039 Uiso calc 1 . .
C C10 0.62617(15) 0.7138(2) 0.36820(18) 0.0325(4) Uani d 1 . .
C C11 0.57243(15) 0.7900(2) 0.45141(18) 0.0326(4) Uani d 1 . .
H H11 0.608274 0.866470 0.497716 0.039 Uiso calc 1 . .
C C12 0.46717(15) 0.7555(2) 0.46742(16) 0.0275(4) Uani d 1 . .
H H12 0.431028 0.810101 0.523000 0.033 Uiso calc 1 . .
C C13 0.74130(16) 0.7514(3) 0.3535(2) 0.0440(5) Uani d 1 . .
H H13A 0.762750 0.702446 0.283178 0.066 Uiso calc 1 . .
H H13B 0.786149 0.713990 0.420656 0.066 Uiso calc 1 . .
H H13C 0.749543 0.862022 0.347188 0.066 Uiso calc 1 . .
H H1A 0.059(2) 0.574(3) 0.110(2) 0.030(6) Uiso d 1 . .
H H1B 0.0183(19) 0.420(3) 0.110(2) 0.028(6) Uiso d 1 . .
H H3 0.0725(18) 0.701(3) 0.280(2) 0.023(5) Uiso d 1 . .
H H4 0.014(2) 0.683(3) 0.543(3) 0.034(6) Uiso d 1 . .

loop_
_atom_site_aniso_label
_atom_site_aniso_U_11
_atom_site_aniso_U_22
_atom_site_aniso_U_33
_atom_site_aniso_U_12
_atom_site_aniso_U_13
_atom_site_aniso_U_23
Cl1 0.0239(2) 0.0173(2) 0.0211(2) -0.00221(12) 0.00407(14) 0.00018(12)
Cl2 0.0263(2) 0.0291(2) 0.01385(19) 0.00153(14) 0.00155(14) -0.00215(13)
O2 0.0313(6) 0.0194(6) 0.0164(5) -0.0060(4) 0.0065(4) -0.0001(4)
O4 0.0229(5) 0.0207(5) 0.0150(5) 0.0016(4) 0.0073(4) 0.0021(4)
O6 0.0270(6) 0.0222(6) 0.0290(6) 0.0015(5) 0.0057(5) -0.0049(5)
N1 0.0304(7) 0.0189(6) 0.0144(6) -0.0061(5) 0.0037(5) -0.0009(5)
N3 0.0253(6) 0.0152(6) 0.0139(6) -0.0010(5) 0.0032(5) 0.0016(5)
C2 0.0199(7) 0.0179(7) 0.0168(7) 0.0003(5) 0.0043(5) 0.0001(5)
C4 0.0217(7) 0.0176(7) 0.0139(7) -0.0012(5) 0.0042(5) 0.0008(5)
C5 0.0225(7) 0.0182(7) 0.0150(7) -0.0007(6) 0.0035(5) -0.0005(5)
C6 0.0235(7) 0.0226(7) 0.0156(7) 0.0027(6) 0.0039(5) -0.0006(6)
C7 0.0215(7) 0.0258(8) 0.0203(7) 0.0026(6) 0.0030(6) 0.0021(6)
C8 0.0277(8) 0.0307(9) 0.0258(8) 0.0044(7) 0.0061(6) -0.0006(7)
C9 0.0279(9) 0.0390(10) 0.0308(9) 0.0081(8) 0.0105(7) 0.0065(7)
C10 0.0231(8) 0.0377(10) 0.0372(10) 0.0018(7) 0.0063(7) 0.0162(8)
C11 0.0269(9) 0.0346(10) 0.0358(10) -0.0041(7) 0.0000(7) 0.0040(8)
C12 0.0263(8) 0.0305(9) 0.0260(8) -0.0010(7) 0.0039(6) -0.0010(7)
C13 0.0258(10) 0.0529(14) 0.0546(13) -0.0018(9) 0.0104(9) 0.0210(11)

loop_
_atom_type_symbol
_atom_type_description
_atom_type_scat_dispersion_real
_atom_type_scat_dispersion_imag
_atom_type_scat_source
C C 0.0181 0.0091 'International Tables Vol C Tables 4.2.6.8 and 6.1.1.4'
H H 0.0000 0.0000 'International Tables Vol C Tables 4.2.6.8 and 6.1.1.4'
Cl Cl 0.3639 0.7018 'International Tables Vol C Tables 4.2.6.8 and 6.1.1.4'
N N 0.0311 0.0180 'International Tables Vol C Tables 4.2.6.8 and 6.1.1.4'
O O 0.0492 0.0322 'International Tables Vol C Tables 4.2.6.8 and 6.1.1.4'

loop_
_exptl_crystal_face_index_h
_exptl_crystal_face_index_k
_exptl_crystal_face_index_l
_exptl_crystal_face_perp_dist
0 0 -1 0.1564
0 0 1 0.1462
1 0 0 0.2293
-1 0 0 0.1924
0 1 0 0.0987
0 -1 0 0.1323
0 -1 -1 0.0914
1 0 1 0.1507
0 1 -1 0.1334
1 -1 0 0.1161
0 1 1 0.0705
1 -4 -6 0.1010
-4 -4 -4 0.1359

loop_
_geom_angle_atom_site_label_1
_geom_angle_atom_site_label_2
_geom_angle_atom_site_label_3
_geom_angle_site_symmetry_1
_geom_angle_site_symmetry_3
_geom_angle
_geom_angle_publ_flag
C4 O4 H4 . . 109(2) ?
C2 N1 H1A . . 121.9(18) ?
C2 N1 H1B . . 117.0(16) ?
H1A N1 H1B . . 121(2) ?
C2 N3 C4 . . 122.18(13) ?
C2 N3 H3 . . 115.9(17) ?
C4 N3 H3 . . 118.9(17) ?
O2 C2 N1 . . 121.23(15) n
O2 C2 N3 . . 123.58(14) n
N1 C2 N3 . . 115.19(14) ?
O4 C4 N3 . . 110.47(13) n
O4 C4 H4A . . 109.1 ?
O4 C4 C5 . . 109.93(12) ?
N3 C4 H4A . . 109.1 ?
N3 C4 C5 . . 109.05(12) n
C5 C4 H4A . . 109.1 ?
Cl2 C5 Cl1 . . 109.48(8) n
C4 C5 Cl1 . . 108.99(11) ?
C4 C5 Cl2 . . 108.20(10) ?
C4 C5 C6 . . 110.76(13) n
C6 C5 Cl1 . . 111.85(11) ?
C6 C5 Cl2 . . 107.47(11) ?
O6 C6 C5 . . 116.31(14) ?
O6 C6 C7 . . 122.32(15) ?
C7 C6 C5 . . 121.38(14) ?
C8 C7 C6 . . 116.30(16) ?
C8 C7 C12 . . 119.18(16) ?
C12 C7 C6 . . 124.44(15) ?
C7 C8 H8 . . 120.0 ?
C9 C8 C7 . . 120.07(18) ?
C9 C8 H8 . . 120.0 ?
C8 C9 H9 . . 119.4 ?
C10 C9 C8 . . 121.10(18) ?
C10 C9 H9 . . 119.4 ?
C9 C10 C11 . . 118.69(17) ?
C9 C10 C13 . . 121.3(2) ?
C11 C10 C13 . . 120.0(2) ?
C10 C11 H11 . . 119.6 ?
C12 C11 C10 . . 120.89(19) ?
C12 C11 H11 . . 119.6 ?
C7 C12 H12 . . 120.0 ?
C11 C12 C7 . . 120.02(17) ?
C11 C12 H12 . . 120.0 ?
C10 C13 H13A . . 109.5 ?
C10 C13 H13B . . 109.5 ?
C10 C13 H13C . . 109.5 ?
H13A C13 H13B . . 109.5 ?
H13A C13 H13C . . 109.5 ?
H13B C13 H13C . . 109.5 ?

loop_
_geom_bond_atom_site_label_1
_geom_bond_atom_site_label_2
_geom_bond_site_symmetry_2
_geom_bond_distance
_geom_bond_publ_flag
Cl1 C5 . 1.7864(16) ?
Cl2 C5 . 1.7861(16) ?
O2 C2 . 1.248(2) ?
O4 C4 . 1.4060(18) ?
O4 H4 . 0.78(3) ?
O6 C6 . 1.205(2) ?
N1 C2 . 1.345(2) ?
N1 H1A . 0.82(3) ?
N1 H1B . 0.84(3) ?
N3 C2 . 1.360(2) ?
N3 C4 . 1.432(2) ?
N3 H3 . 0.81(3) ?
C4 H4A . 1.0000 ?
C4 C5 . 1.551(2) ?
C5 C6 . 1.561(2) ?
C6 C7 . 1.486(2) ?
C7 C8 . 1.397(2) ?
C7 C12 . 1.400(3) ?
C8 H8 . 0.9500 ?
C8 C9 . 1.390(3) ?
C9 H9 . 0.9500 ?
C9 C10 . 1.388(3) ?
C10 C11 . 1.396(3) ?
C10 C13 . 1.514(2) ?
C11 H11 . 0.9500 ?
C11 C12 . 1.390(3) ?
C12 H12 . 0.9500 ?
C13 H13A . 0.9800 ?
C13 H13B . 0.9800 ?
C13 H13C . 0.9800 ?

loop_
_geom_hbond_atom_site_label_D
_geom_hbond_atom_site_label_H
_geom_hbond_atom_site_label_A
_geom_hbond_site_symmetry_A
_geom_hbond_distance_DH
_geom_hbond_distance_HA
_geom_hbond_distance_DA
_geom_hbond_angle_DHA
_geom_hbond_publ_flag
N1 H1A O4 4_575 0.82(3) 2.27(3) 3.0261(19) 153(2) yes
N1 H1B O4 2_545 0.84(3) 2.14(3) 2.9798(18) 177(2) yes
N3 H3 O2 2 0.81(3) 2.19(3) 2.9445(18) 156(2) yes
O4 H4 O2 3_566 0.78(3) 1.83(3) 2.5979(16) 168(3) yes

loop_
_geom_torsion_atom_site_label_1
_geom_torsion_atom_site_label_2
_geom_torsion_atom_site_label_3
_geom_torsion_atom_site_label_4
_geom_torsion_site_symmetry_1
_geom_torsion_site_symmetry_2
_geom_torsion_site_symmetry_3
_geom_torsion_site_symmetry_4
_geom_torsion
_geom_torsion_publ_flag
Cl1 C5 C6 O6 . . . . -139.23(13) ?
Cl1 C5 C6 C7 . . . . 40.85(18) ?
Cl2 C5 C6 O6 . . . . 100.57(15) ?
Cl2 C5 C6 C7 . . . . -79.35(16) ?
O4 C4 C5 Cl1 . . . . -60.19(14) ?
O4 C4 C5 Cl2 . . . . 58.79(14) ?
O4 C4 C5 C6 . . . . 176.34(12) ?
O6 C6 C7 C8 . . . . 25.0(2) ?
O6 C6 C7 C12 . . . . -151.71(18) ?
N3 C4 C5 Cl1 . . . . 61.06(14) ?
N3 C4 C5 Cl2 . . . . -179.97(10) ?
N3 C4 C5 C6 . . . . -62.41(16) ?
C2 N3 C4 O4 . . . . -110.90(16) ?
C2 N3 C4 C5 . . . . 128.18(15) ?
C4 N3 C2 O2 . . . . 5.2(2) ?
C4 N3 C2 N1 . . . . -173.78(14) ?
C4 C5 C6 O6 . . . . -17.42(19) ?
C4 C5 C6 C7 . . . . 162.65(14) ?
C5 C6 C7 C8 . . . . -155.04(15) ?
C5 C6 C7 C12 . . . . 28.2(2) ?
C6 C7 C8 C9 . . . . -177.58(17) ?
C6 C7 C12 C11 . . . . 175.43(17) ?
C7 C8 C9 C10 . . . . 2.2(3) ?
C8 C7 C12 C11 . . . . -1.2(3) ?
C8 C9 C10 C11 . . . . -1.9(3) ?
C8 C9 C10 C13 . . . . 177.11(18) ?
C9 C10 C11 C12 . . . . -0.1(3) ?
C10 C11 C12 C7 . . . . 1.6(3) ?
C12 C7 C8 C9 . . . . -0.6(3) ?
C13 C10 C11 C12 . . . . -179.03(19) ?
